data_4101592
loop_
_publ_author_name
'Kim, Sung-Jin'
'Kraus, Florian'
'Faessler, Thomas F.'

_publ_contact_author 'Thomas F. Faessler'
_publ_section_title
;
 Na6ZnSn2, Na4.24K1.76(1)ZnSn2, and Na20Zn8Sn11: Three Intermetallic
 Structures Containing the Linear {Sn-Zn-Sn}(6-) Unit
;
_journal_issue 4
_journal_name_full 'JOURNAL OF THE AMERICAN CHEMICAL SOCIETY'
_journal_page_first 1469
_journal_page_last 1478
_journal_paper_doi 10.1021/ja806737k
_journal_volume 131
_journal_year 2009
_chemical_formula_sum 'K1.76 Na4.24 Sn2 Zn'
_chemical_formula_weight 469.12
_chemical_melting_point ?
_chemical_name_systematic
; 
 ? 
;
_space_group_IT_number 14
_symmetry_cell_setting monoclinic
_symmetry_space_group_name_Hall '-P 2ybc'
_symmetry_space_group_name_H-M 'P 1 21/c 1'
_atom_sites_solution_hydrogens geom
_atom_sites_solution_primary direct
_atom_sites_solution_secondary difmap
_audit_creation_method SHELXL-97
_cell_angle_alpha 90.00
_cell_angle_beta 119.334(5)
_cell_angle_gamma 90.00
_cell_formula_units_Z 4
_cell_length_a 11.5716(5)
_cell_length_b 9.8617(2)
_cell_length_c 11.3820(4)
_cell_measurement_reflns_used 6764
_cell_measurement_temperature 293(2)
_cell_measurement_theta_max 27.7498
_cell_measurement_theta_min 2.8787
_cell_volume 1132.32(7)
_computing_cell_refinement
;
CrysAlis RED, Oxford Diffraction Ltd.,
Version 1.171.29.9 (release 23-03-2006 CrysAlis171 .NET)
(compiled Mar 23 2006,23:39:28)
;
_computing_data_collection
;
CrysAlis CCD, Oxford Diffraction Ltd.,
Version 1.171.29.9 (release 23-03-2006 CrysAlis171 .NET)
(compiled Mar 23 2006,23:39:28)
;
_computing_data_reduction
;
CrysAlis RED, Oxford Diffraction Ltd.,
Version 1.171.29.9 (release 23-03-2006 CrysAlis171 .NET)
(compiled Mar 23 2006,23:39:28)
;
_computing_structure_refinement 'SHELXL-97 (Sheldrick, 1997)'
_computing_structure_solution 'SHELXS-97 (Sheldrick, 1997)'
_diffrn_ambient_temperature 293(2)
_diffrn_detector ' CCD plate '
_diffrn_detector_area_resol_mean 16.0238
_diffrn_measured_fraction_theta_full 0.997
_diffrn_measured_fraction_theta_max 0.997
_diffrn_measurement_device ' \k-geometry diffractometer '
_diffrn_measurement_device_type ' Oxford-Diffraction Xcalibur3 '
_diffrn_measurement_method ' phi- and omega-rotation '
_diffrn_radiation_monochromator graphite
_diffrn_radiation_source 'Enhance (Mo) X-ray Source'
_diffrn_radiation_type MoK\a
_diffrn_radiation_wavelength 0.71073
_diffrn_reflns_av_R_equivalents 0.0406
_diffrn_reflns_av_sigmaI/netI 0.0346
_diffrn_reflns_limit_h_max 15
_diffrn_reflns_limit_h_min -14
_diffrn_reflns_limit_k_max 12
_diffrn_reflns_limit_k_min -12
_diffrn_reflns_limit_l_max 14
_diffrn_reflns_limit_l_min -14
_diffrn_reflns_number 15918
_diffrn_reflns_theta_full 27.85
_diffrn_reflns_theta_max 27.85
_diffrn_reflns_theta_min 2.89
_diffrn_standards_decay_% 0
_exptl_absorpt_coefficient_mu 7.215
_exptl_absorpt_correction_T_max 1.00000
_exptl_absorpt_correction_T_min 0.54192
_exptl_absorpt_correction_type multi-scan
_exptl_absorpt_process_details
;
 CrysAlis RED, Oxford Diffraction Ltd.,
 Version 1.171.29.9 (release 23-03-2006 CrysAlis171 .NET)
 (compiled Mar 23 2006,23:39:28)
 Empirical absorption correction using spherical harmonics,
 implemented in SCALE3 ABSPACK scaling algorithm.
;
_exptl_crystal_colour 'dark metallic'
_exptl_crystal_density_diffrn 2.752
_exptl_crystal_density_method 'not measured'
_exptl_crystal_description fragment
_exptl_crystal_F_000 840
_exptl_crystal_size_max 0.05
_exptl_crystal_size_mid 0.05
_exptl_crystal_size_min 0.05
_refine_diff_density_max 0.867
_refine_diff_density_min -0.974
_refine_diff_density_rms 0.160
_refine_ls_extinction_coef 0.00017(16)
_refine_ls_extinction_expression Fc^*^=kFc[1+0.001xFc^2^\l^3^/sin(2\q)]^-1/4^
_refine_ls_extinction_method SHELXL
_refine_ls_goodness_of_fit_ref 0.986
_refine_ls_hydrogen_treatment mixed
_refine_ls_matrix_type full
_refine_ls_number_parameters 84
_refine_ls_number_reflns 2671
_refine_ls_number_restraints 0
_refine_ls_restrained_S_all 0.986
_refine_ls_R_factor_all 0.0452
_refine_ls_R_factor_gt 0.0288
_refine_ls_shift/su_max 0.001
_refine_ls_shift/su_mean 0.000
_refine_ls_structure_factor_coef Fsqd
_refine_ls_weighting_details 'calc w=1/[\s^2^(Fo^2^)+(0.0374P)^2^+0.0000P] where P=(Fo^2^+2Fc^2^)/3'
_refine_ls_weighting_scheme calc
_refine_ls_wR_factor_gt 0.0615
_refine_ls_wR_factor_ref 0.0668
_reflns_number_gt 1961
_reflns_number_total 2671
_reflns_threshold_expression >2sigma(I)
_cod_data_source_file reformated.cif
_cod_data_source_block Na4.24K1.76ZnSn2
_cod_depositor_comments
;
The following automatic conversions were performed:

'_chemical_melting_point' value 'not measured' was changed to '?' -
the value is undefined or not given.

Automatic conversion script
Id: cif_fix_values 1646 2011-03-28 12:23:43Z adriana 
;
_cod_original_sg_symbol_H-M P21/c
_cod_database_code 4101592

loop_
_symmetry_equiv_pos_as_xyz
'x, y, z'
'-x, y+1/2, -z+1/2'
'-x, -y, -z'
'x, -y-1/2, z-1/2'

loop_
_atom_site_label
_atom_site_type_symbol
_atom_site_fract_x
_atom_site_fract_y
_atom_site_fract_z
_atom_site_U_iso_or_equiv
_atom_site_adp_type
_atom_site_occupancy
_atom_site_symmetry_multiplicity
_atom_site_calc_flag
_atom_site_refinement_flags
_atom_site_disorder_assembly
_atom_site_disorder_group
Sn1 Sn 0.33973(3) 0.72375(3) 0.07875(3) 0.03306(11) Uani 1 1 d . . .
Sn2 Sn 0.14852(3) 1.19224(3) -0.11478(3) 0.03604(11) Uani 1 1 d . . .
Zn Zn 0.25647(5) 0.96483(5) -0.01147(6) 0.03781(15) Uani 1 1 d . . .
K1 K 0.32426(13) 0.39132(13) 0.20358(13) 0.0471(5) Uani 0.766(11) 1 d P . .
Na1 Na 0.32426(13) 0.39132(13) 0.20358(13) 0.0471(5) Uani 0.234(11) 1 d P . .
K2 K 0.64470(12) 0.53329(13) 0.18278(12) 0.0517(3) Uani 1 1 d . . .
Na2 Na 0.50717(19) 0.8222(2) -0.0737(2) 0.0497(5) Uani 1 1 d . . .
Na3 Na 0.16829(19) 0.7224(2) 0.2382(2) 0.0477(5) Uani 1 1 d . . .
Na4 Na 0.0766(2) 1.5241(2) -0.1213(2) 0.0532(5) Uani 1 1 d . . .
Na5 Na 0.0112(2) 1.3404(2) -0.4231(2) 0.0547(6) Uani 1 1 d . . .

loop_
_atom_site_aniso_label
_atom_site_aniso_U_11
_atom_site_aniso_U_22
_atom_site_aniso_U_33
_atom_site_aniso_U_23
_atom_site_aniso_U_13
_atom_site_aniso_U_12
Sn1 0.03434(19) 0.03473(18) 0.03150(18) 0.00399(13) 0.01720(14) 0.00334(14)
Sn2 0.03333(19) 0.0388(2) 0.03545(19) 0.00571(13) 0.01641(14) 0.00577(14)
Zn 0.0403(3) 0.0310(3) 0.0393(3) 0.0003(2) 0.0173(3) -0.0012(2)
K1 0.0539(9) 0.0429(8) 0.0480(8) 0.0048(6) 0.0278(7) 0.0012(6)
Na1 0.0539(9) 0.0429(8) 0.0480(8) 0.0048(6) 0.0278(7) 0.0012(6)
K2 0.0529(7) 0.0491(7) 0.0549(7) 0.0056(5) 0.0278(6) 0.0084(6)
Na2 0.0444(12) 0.0582(14) 0.0463(12) -0.0003(10) 0.0220(10) -0.0067(10)
Na3 0.0402(11) 0.0626(14) 0.0403(11) -0.0002(9) 0.0196(9) 0.0042(10)
Na4 0.0551(13) 0.0488(12) 0.0561(13) 0.0007(10) 0.0277(11) -0.0006(10)
Na5 0.0496(13) 0.0723(15) 0.0427(12) 0.0031(11) 0.0231(10) 0.0045(11)

loop_
_atom_type_symbol
_atom_type_description
_atom_type_scat_dispersion_real
_atom_type_scat_dispersion_imag
_atom_type_scat_source
Na Na 0.0362 0.0249 'International Tables Vol C Tables 4.2.6.8 and 6.1.1.4'
K K 0.2009 0.2494 'International Tables Vol C Tables 4.2.6.8 and 6.1.1.4'
Zn Zn 0.2839 1.4301 'International Tables Vol C Tables 4.2.6.8 and 6.1.1.4'
Sn Sn -0.6537 1.4246 'International Tables Vol C Tables 4.2.6.8 and 6.1.1.4'

loop_
_geom_angle_atom_site_label_1
_geom_angle_atom_site_label_2
_geom_angle_atom_site_label_3
_geom_angle
_geom_angle_site_symmetry_1
_geom_angle_site_symmetry_3
_geom_angle_publ_flag
Zn Sn1 Na3 90.86(4) . . ?
Zn Sn1 Na2 73.87(4) . . ?
Na3 Sn1 Na2 163.22(5) . . ?
Zn Sn1 Na4 103.29(4) . 1_545 ?
Na3 Sn1 Na4 77.40(5) . 1_545 ?
Na2 Sn1 Na4 112.37(5) . 1_545 ?
Zn Sn1 Na3 60.67(4) . 4_575 ?
Na3 Sn1 Na3 117.09(6) . 4_575 ?
Na2 Sn1 Na3 61.64(5) . 4_575 ?
Na4 Sn1 Na3 59.93(5) 1_545 4_575 ?
Zn Sn1 Na2 117.62(4) . 4_576 ?
Na3 Sn1 Na2 61.38(5) . 4_576 ?
Na2 Sn1 Na2 119.36(6) . 4_576 ?
Na4 Sn1 Na2 120.25(5) 1_545 4_576 ?
Na3 Sn1 Na2 177.96(5) 4_575 4_576 ?
Zn Sn1 K1 155.71(3) . . ?
Na3 Sn1 K1 67.58(4) . . ?
Na2 Sn1 K1 128.72(4) . . ?
Na4 Sn1 K1 62.40(4) 1_545 . ?
Na3 Sn1 K1 118.27(4) 4_575 . ?
Na2 Sn1 K1 62.73(4) 4_576 . ?
Zn Sn1 K2 135.80(3) . . ?
Na3 Sn1 K2 124.74(4) . . ?
Na2 Sn1 K2 66.43(4) . . ?
Na4 Sn1 K2 109.04(4) 1_545 . ?
Na3 Sn1 K2 112.32(4) 4_575 . ?
Na2 Sn1 K2 69.65(4) 4_576 . ?
K1 Sn1 K2 68.36(3) . . ?
Zn Sn1 Na5 54.51(4) . 2_544 ?
Na3 Sn1 Na5 56.71(5) . 2_544 ?
Na2 Sn1 Na5 116.13(5) . 2_544 ?
Na4 Sn1 Na5 56.67(5) 1_545 2_544 ?
Na3 Sn1 Na5 61.42(5) 4_575 2_544 ?
Na2 Sn1 Na5 116.80(5) 4_576 2_544 ?
K1 Sn1 Na5 102.40(4) . 2_544 ?
K2 Sn1 Na5 165.68(4) . 2_544 ?
Zn Sn1 K1 85.55(2) . 2_655 ?
Na3 Sn1 K1 110.05(4) . 2_655 ?
Na2 Sn1 K1 62.75(4) . 2_655 ?
Na4 Sn1 K1 168.60(4) 1_545 2_655 ?
Na3 Sn1 K1 120.62(4) 4_575 2_655 ?
Na2 Sn1 K1 59.67(4) 4_576 2_655 ?
K1 Sn1 K1 111.65(2) . 2_655 ?
K2 Sn1 K1 59.72(3) . 2_655 ?
Na5 Sn1 K1 134.53(4) 2_544 2_655 ?
Zn Sn1 K2 115.71(2) . 3_665 ?
Na3 Sn1 K2 132.25(4) . 3_665 ?
Na2 Sn1 K2 62.81(4) . 3_665 ?
Na4 Sn1 K2 58.92(4) 1_545 3_665 ?
Na3 Sn1 K2 57.68(4) 4_575 3_665 ?
Na2 Sn1 K2 124.30(4) 4_576 3_665 ?
K1 Sn1 K2 75.24(3) . 3_665 ?
K2 Sn1 K2 61.54(3) . 3_665 ?
Na5 Sn1 K2 106.19(4) 2_544 3_665 ?
K1 Sn1 K2 110.88(3) 2_655 3_665 ?
Zn Sn2 Na5 83.96(4) . 4_586 ?
Zn Sn2 Na4 88.15(4) . 2_544 ?
Na5 Sn2 Na4 97.61(5) 4_586 2_544 ?
Zn Sn2 Na3 127.25(4) . 3_575 ?
Na5 Sn2 Na3 60.91(5) 4_586 3_575 ?
Na4 Sn2 Na3 61.83(5) 2_544 3_575 ?
Zn Sn2 Na4 157.27(4) . . ?
Na5 Sn2 Na4 85.13(6) 4_586 . ?
Na4 Sn2 Na4 113.06(3) 2_544 . ?
Na3 Sn2 Na4 62.33(5) 3_575 . ?
Zn Sn2 Na5 136.84(4) . . ?
Na5 Sn2 Na5 126.54(6) 4_586 . ?
Na4 Sn2 Na5 60.93(6) 2_544 . ?
Na3 Sn2 Na5 66.01(5) 3_575 . ?
Na4 Sn2 Na5 64.74(5) . . ?
Zn Sn2 Na2 61.76(4) . 3_675 ?
Na5 Sn2 Na2 111.52(5) 4_586 3_675 ?
Na4 Sn2 Na2 134.03(5) 2_544 3_675 ?
Na3 Sn2 Na2 164.11(5) 3_575 3_675 ?
Na4 Sn2 Na2 104.42(5) . 3_675 ?
Na5 Sn2 Na2 118.01(5) . 3_675 ?
Zn Sn2 K1 77.24(3) . 4_575 ?
Na5 Sn2 K1 160.62(5) 4_586 4_575 ?
Na4 Sn2 K1 77.31(4) 2_544 4_575 ?
Na3 Sn2 K1 128.67(4) 3_575 4_575 ?
Na4 Sn2 K1 114.13(4) . 4_575 ?
Na5 Sn2 K1 67.57(4) . 4_575 ?
Na2 Sn2 K1 63.31(4) 3_675 4_575 ?
Zn Sn2 Na1 77.24(3) . 4_575 ?
Na5 Sn2 Na1 160.62(5) 4_586 4_575 ?
Na4 Sn2 Na1 77.31(4) 2_544 4_575 ?
Na3 Sn2 Na1 128.67(4) 3_575 4_575 ?
Na4 Sn2 Na1 114.13(4) . 4_575 ?
Na5 Sn2 Na1 67.57(4) . 4_575 ?
Na2 Sn2 Na1 63.31(4) 3_675 4_575 ?
K1 Sn2 Na1 0.00(5) 4_575 4_575 ?
Zn Sn2 Na1 95.97(3) . 1_565 ?
Na5 Sn2 Na1 67.49(4) 4_586 1_565 ?
Na4 Sn2 Na1 163.89(4) 2_544 1_565 ?
Na3 Sn2 Na1 103.92(4) 3_575 1_565 ?
Na4 Sn2 Na1 61.38(4) . 1_565 ?
Na5 Sn2 Na1 122.31(5) . 1_565 ?
Na2 Sn2 Na1 60.53(4) 3_675 1_565 ?
K1 Sn2 Na1 118.78(4) 4_575 1_565 ?
Na1 Sn2 Na1 118.78(4) 4_575 1_565 ?
Zn Sn2 K1 95.97(3) . 1_565 ?
Na5 Sn2 K1 67.49(4) 4_586 1_565 ?
Na4 Sn2 K1 163.89(4) 2_544 1_565 ?
Na3 Sn2 K1 103.92(4) 3_575 1_565 ?
Na4 Sn2 K1 61.38(4) . 1_565 ?
Na5 Sn2 K1 122.31(5) . 1_565 ?
Na2 Sn2 K1 60.53(4) 3_675 1_565 ?
K1 Sn2 K1 118.78(4) 4_575 1_565 ?
Na1 Sn2 K1 118.78(4) 4_575 1_565 ?
Na1 Sn2 K1 0.00(5) 1_565 1_565 ?
Zn Sn2 K2 119.15(2) . 3_675 ?
Na5 Sn2 K2 137.51(5) 4_586 3_675 ?
Na4 Sn2 K2 116.85(4) 2_544 3_675 ?
Na3 Sn2 K2 113.16(4) 3_575 3_675 ?
Na4 Sn2 K2 59.64(4) . 3_675 ?
Na5 Sn2 K2 61.43(4) . 3_675 ?
Na2 Sn2 K2 61.73(4) 3_675 3_675 ?
K1 Sn2 K2 58.68(3) 4_575 3_675 ?
Na1 Sn2 K2 58.68(3) 4_575 3_675 ?
Na1 Sn2 K2 74.58(3) 1_565 3_675 ?
K1 Sn2 K2 74.58(3) 1_565 3_675 ?
Sn2 Zn Sn1 173.70(3) . . ?
Sn2 Zn Na5 91.80(5) . 2_544 ?
Sn1 Zn Na5 82.17(5) . 2_544 ?
Sn2 Zn Na3 103.40(4) . 4_575 ?
Sn1 Zn Na3 73.11(4) . 4_575 ?
Na5 Zn Na3 72.63(5) 2_544 4_575 ?
Sn2 Zn Na2 73.50(4) . 3_675 ?
Sn1 Zn Na2 112.77(4) . 3_675 ?
Na5 Zn Na2 161.57(6) 2_544 3_675 ?
Na3 Zn Na2 120.94(6) 4_575 3_675 ?
Sn2 Zn K2 99.04(3) . 2_655 ?
Sn1 Zn K2 83.48(3) . 2_655 ?
Na5 Zn K2 95.86(4) 2_544 2_655 ?
Na3 Zn K2 154.96(5) 4_575 2_655 ?
Na2 Zn K2 76.09(4) 3_675 2_655 ?
Sn2 Zn Na2 120.84(4) . . ?
Sn1 Zn Na2 62.47(4) . . ?
Na5 Zn Na2 127.79(6) 2_544 . ?
Na3 Zn Na2 61.47(5) 4_575 . ?
Na2 Zn Na2 70.36(6) 3_675 . ?
K2 Zn Na2 115.19(4) 2_655 . ?
Sn2 Zn K1 63.68(2) . 4_575 ?
Sn1 Zn K1 118.11(3) . 4_575 ?
Na5 Zn K1 121.81(5) 2_544 4_575 ?
Na3 Zn K1 64.56(4) 4_575 4_575 ?
Na2 Zn K1 61.92(4) 3_675 4_575 ?
K2 Zn K1 137.39(3) 2_655 4_575 ?
Na2 Zn K1 58.34(4) . 4_575 ?
Sn1 K1 Sn2 125.37(4) . 4_576 ?
Sn1 K1 Na4 55.90(4) . 1_545 ?
Sn2 K1 Na4 106.16(5) 4_576 1_545 ?
Sn1 K1 Na2 103.04(5) . 3_665 ?
Sn2 K1 Na2 131.33(5) 4_576 3_665 ?
Na4 K1 Na2 96.17(6) 1_545 3_665 ?
Sn1 K1 Na2 56.86(4) . 4_576 ?
Sn2 K1 Na2 94.31(4) 4_576 4_576 ?
Na4 K1 Na2 108.90(6) 1_545 4_576 ?
Na2 K1 Na2 118.72(4) 3_665 4_576 ?
Sn1 K1 K2 169.78(5) . 2_645 ?
Sn2 K1 K2 64.67(3) 4_576 2_645 ?
Na4 K1 K2 126.14(5) 1_545 2_645 ?
Na2 K1 K2 67.18(4) 3_665 2_645 ?
Na2 K1 K2 124.25(5) 4_576 2_645 ?
Sn1 K1 Sn2 101.78(3) . 1_545 ?
Sn2 K1 Sn2 104.04(3) 4_576 1_545 ?
Na4 K1 Sn2 54.43(4) 1_545 1_545 ?
Na2 K1 Sn2 56.38(4) 3_665 1_545 ?
Na2 K1 Sn2 157.91(5) 4_576 1_545 ?
K2 K1 Sn2 75.62(3) 2_645 1_545 ?
Sn1 K1 Na2 120.66(5) . 2_645 ?
Sn2 K1 Na2 56.35(4) 4_576 2_645 ?
Na4 K1 Na2 158.17(6) 1_545 2_645 ?
Na2 K1 Na2 105.35(5) 3_665 2_645 ?
Na2 K1 Na2 63.80(6) 4_576 2_645 ?
K2 K1 Na2 61.72(4) 2_645 2_645 ?
Sn2 K1 Na2 137.26(5) 1_545 2_645 ?
Sn1 K1 Sn1 114.68(3) . 2_645 ?
Sn2 K1 Sn1 102.04(3) 4_576 2_645 ?
Na4 K1 Sn1 149.48(5) 1_545 2_645 ?
Na2 K1 Sn1 55.57(4) 3_665 2_645 ?
Na2 K1 Sn1 80.01(4) 4_576 2_645 ?
K2 K1 Sn1 57.89(3) 2_645 2_645 ?
Sn2 K1 Sn1 107.47(3) 1_545 2_645 ?
Na2 K1 Sn1 52.10(3) 2_645 2_645 ?
Sn1 K1 Na3 52.09(4) . . ?
Sn2 K1 Na3 73.29(4) 4_576 . ?
Na4 K1 Na3 67.82(5) 1_545 . ?
Na2 K1 Na3 154.84(6) 3_665 . ?
Na2 K1 Na3 54.52(5) 4_576 . ?
K2 K1 Na3 137.86(5) 2_645 . ?
Sn2 K1 Na3 119.15(5) 1_545 . ?
Na2 K1 Na3 92.95(5) 2_645 . ?
Sn1 K1 Na3 133.00(5) 2_645 . ?
Sn1 K1 Na5 126.91(5) . 4_576 ?
Sn2 K1 Na5 53.27(3) 4_576 4_576 ?
Na4 K1 Na5 73.10(5) 1_545 4_576 ?
Na2 K1 Na5 95.52(6) 3_665 4_576 ?
Na2 K1 Na5 144.67(6) 4_576 4_576 ?
K2 K1 Na5 59.17(4) 2_645 4_576 ?
Sn2 K1 Na5 50.85(3) 1_545 4_576 ?
Na2 K1 Na5 100.75(5) 2_645 4_576 ?
Sn1 K1 Na5 116.84(5) 2_645 4_576 ?
Na3 K1 Na5 97.90(5) . 4_576 ?
Sn1 K1 Zn 93.73(3) . 4_576 ?
Sn2 K1 Zn 39.077(16) 4_576 4_576 ?
Na4 K1 Zn 109.31(5) 1_545 4_576 ?
Na2 K1 Zn 154.38(5) 3_665 4_576 ?
Na2 K1 Zn 55.92(4) 4_576 4_576 ?
K2 K1 Zn 94.56(4) 2_645 4_576 ?
Sn2 K1 Zn 138.86(4) 1_545 4_576 ?
Na2 K1 Zn 49.05(4) 2_645 4_576 ?
Sn1 K1 Zn 99.87(3) 2_645 4_576 ?
Na3 K1 Zn 47.10(4) . 4_576 ?
Na5 K1 Zn 89.53(4) 4_576 4_576 ?
Zn K2 Na3 73.70(4) 2_645 2_645 ?
Zn K2 Sn1 102.12(3) 2_645 . ?
Na3 K2 Sn1 152.48(5) 2_645 . ?
Zn K2 Na4 109.05(5) 2_645 3_675 ?
Na3 K2 Na4 55.88(5) 2_645 3_675 ?
Sn1 K2 Na4 145.10(5) . 3_675 ?
Zn K2 Na1 83.26(4) 2_645 2_655 ?
Na3 K2 Na1 141.04(5) 2_645 2_655 ?
Sn1 K2 Na1 62.40(3) . 2_655 ?
Na4 K2 Na1 105.61(5) 3_675 2_655 ?
Zn K2 K1 83.26(4) 2_645 2_655 ?
Na3 K2 K1 141.04(5) 2_645 2_655 ?
Sn1 K2 K1 62.40(3) . 2_655 ?
Na4 K2 K1 105.61(5) 3_675 2_655 ?
Na1 K2 K1 0.00(5) 2_655 2_655 ?
Zn K2 Na5 66.49(4) 2_645 3_675 ?
Na3 K2 Na5 78.95(5) 2_645 3_675 ?
Sn1 K2 Na5 125.15(5) . 3_675 ?
Na4 K2 Na5 58.25(5) 3_675 3_675 ?
Na1 K2 Na5 63.01(5) 2_655 3_675 ?
K1 K2 Na5 63.01(5) 2_655 3_675 ?
Zn K2 Na2 141.04(5) 2_645 . ?
Na3 K2 Na2 143.03(6) 2_645 . ?
Sn1 K2 Na2 52.66(3) . . ?
Na4 K2 Na2 92.60(5) 3_675 . ?
Na1 K2 Na2 59.40(4) 2_655 . ?
K1 K2 Na2 59.40(4) 2_655 . ?
Na5 K2 Na2 101.79(5) 3_675 . ?
Zn K2 Na2 91.63(4) 2_645 3_665 ?
Na3 K2 Na2 55.14(5) 2_645 3_665 ?
Sn1 K2 Na2 98.53(4) . 3_665 ?
Na4 K2 Na2 95.93(5) 3_675 3_665 ?
Na1 K2 Na2 158.37(5) 2_655 3_665 ?
K1 K2 Na2 158.37(5) 2_655 3_665 ?
Na5 K2 Na2 133.52(6) 3_675 3_665 ?
Na2 K2 Na2 118.65(5) . 3_665 ?
Zn K2 K2 141.99(5) 2_645 3_665 ?
Na3 K2 K2 102.66(6) 2_645 3_665 ?
Sn1 K2 K2 63.45(3) . 3_665 ?
Na4 K2 K2 98.39(5) 3_675 3_665 ?
Na1 K2 K2 114.58(5) 2_655 3_665 ?
K1 K2 K2 114.58(5) 2_655 3_665 ?
Na5 K2 K2 151.21(6) 3_675 3_665 ?
Na2 K2 K2 59.59(4) . 3_665 ?
Na2 K2 K2 59.06(4) 3_665 3_665 ?
Zn K2 Sn2 116.36(4) 2_645 3_675 ?
Na3 K2 Sn2 106.61(4) 2_645 3_675 ?
Sn1 K2 Sn2 99.61(3) . 3_675 ?
Na4 K2 Sn2 52.50(4) 3_675 3_675 ?
Na1 K2 Sn2 56.65(3) 2_655 3_675 ?
K1 K2 Sn2 56.65(3) 2_655 3_675 ?
Na5 K2 Sn2 52.21(4) 3_675 3_675 ?
Na2 K2 Sn2 53.32(3) . 3_675 ?
Na2 K2 Sn2 142.18(5) 3_665 3_675 ?
K2 K2 Sn2 101.10(4) 3_665 3_675 ?
Zn K2 Sn1 125.60(4) 2_645 3_665 ?
Na3 K2 Sn1 53.35(4) 2_645 3_665 ?
Sn1 K2 Sn1 118.45(3) . 3_665 ?
Na4 K2 Sn1 52.57(4) 3_675 3_665 ?
Na1 K2 Sn1 146.43(4) 2_655 3_665 ?
K1 K2 Sn1 146.43(4) 2_655 3_665 ?
Na5 K2 Sn1 109.52(4) 3_675 3_665 ?
Na2 K2 Sn1 93.32(4) . 3_665 ?
Na2 K2 Sn1 50.12(3) 3_665 3_665 ?
K2 K2 Sn1 55.01(3) 3_665 3_665 ?
Sn2 K2 Sn1 92.08(3) 3_675 3_665 ?
Zn Na2 Sn1 131.72(7) 3_675 . ?
Zn Na2 Na3 144.47(8) 3_675 4_575 ?
Sn1 Na2 Na3 60.67(5) . 4_575 ?
Zn Na2 Sn1 110.32(6) 3_675 4_575 ?
Sn1 Na2 Sn1 114.47(6) . 4_575 ?
Na3 Na2 Sn1 56.48(5) 4_575 4_575 ?
Zn Na2 Sn2 44.74(3) 3_675 3_675 ?
Sn1 Na2 Sn2 116.82(6) . 3_675 ?
Na3 Na2 Sn2 170.34(8) 4_575 3_675 ?
Sn1 Na2 Sn2 121.81(6) 4_575 3_675 ?
Zn Na2 Zn 109.64(6) 3_675 . ?
Sn1 Na2 Zn 43.65(3) . . ?
Na3 Na2 Zn 52.47(5) 4_575 . ?
Sn1 Na2 Zn 102.80(5) 4_575 . ?
Sn2 Na2 Zn 133.26(6) 3_675 . ?
Zn Na2 Na1 87.37(5) 3_675 3_665 ?
Sn1 Na2 Na1 127.58(7) . 3_665 ?
Na3 Na2 Na1 110.26(7) 4_575 3_665 ?
Sn1 Na2 Na1 64.76(4) 4_575 3_665 ?
Sn2 Na2 Na1 63.09(4) 3_675 3_665 ?
Zn Na2 Na1 162.11(7) . 3_665 ?
Zn Na2 K1 87.37(5) 3_675 3_665 ?
Sn1 Na2 K1 127.58(7) . 3_665 ?
Na3 Na2 K1 110.26(7) 4_575 3_665 ?
Sn1 Na2 K1 64.76(4) 4_575 3_665 ?
Sn2 Na2 K1 63.09(4) 3_675 3_665 ?
Zn Na2 K1 162.11(7) . 3_665 ?
Na1 Na2 K1 0.00(3) 3_665 3_665 ?
Zn Na2 Na1 79.81(5) 3_675 4_575 ?
Sn1 Na2 Na1 107.33(6) . 4_575 ?
Na3 Na2 Na1 64.96(5) 4_575 4_575 ?
Sn1 Na2 Na1 60.41(4) 4_575 4_575 ?
Sn2 Na2 Na1 123.53(6) 3_675 4_575 ?
Zn Na2 Na1 65.74(4) . 4_575 ?
Na1 Na2 Na1 113.88(5) 3_665 4_575 ?
K1 Na2 Na1 113.88(5) 3_665 4_575 ?
Zn Na2 K1 79.81(5) 3_675 4_575 ?
Sn1 Na2 K1 107.33(6) . 4_575 ?
Na3 Na2 K1 64.96(5) 4_575 4_575 ?
Sn1 Na2 K1 60.41(4) 4_575 4_575 ?
Sn2 Na2 K1 123.53(6) 3_675 4_575 ?
Zn Na2 K1 65.74(4) . 4_575 ?
Na1 Na2 K1 113.88(5) 3_665 4_575 ?
K1 Na2 K1 113.88(5) 3_665 4_575 ?
Na1 Na2 K1 0.00(5) 4_575 4_575 ?
Zn Na2 K1 69.02(4) 3_675 2_655 ?
Sn1 Na2 K1 65.15(4) . 2_655 ?
Na3 Na2 K1 121.94(7) 4_575 2_655 ?
Sn1 Na2 K1 176.51(7) 4_575 2_655 ?
Sn2 Na2 K1 60.34(4) 3_675 2_655 ?
Zn Na2 K1 74.47(4) . 2_655 ?
Na1 Na2 K1 118.41(7) 3_665 2_655 ?
K1 Na2 K1 118.41(7) 3_665 2_655 ?
Na1 Na2 K1 116.20(6) 4_575 2_655 ?
K1 Na2 K1 116.20(6) 4_575 2_655 ?
Zn Na2 Na1 69.02(4) 3_675 2_655 ?
Sn1 Na2 Na1 65.15(4) . 2_655 ?
Na3 Na2 Na1 121.94(7) 4_575 2_655 ?
Sn1 Na2 Na1 176.51(7) 4_575 2_655 ?
Sn2 Na2 Na1 60.34(4) 3_675 2_655 ?
Zn Na2 Na1 74.47(4) . 2_655 ?
Na1 Na2 Na1 118.41(7) 3_665 2_655 ?
K1 Na2 Na1 118.41(7) 3_665 2_655 ?
Na1 Na2 Na1 116.20(6) 4_575 2_655 ?
K1 Na2 Na1 116.20(6) 4_575 2_655 ?
K1 Na2 Na1 0.00(6) 2_655 2_655 ?
Zn Na3 Sn1 119.50(6) 4_576 . ?
Zn Na3 Sn2 109.59(6) 4_576 3_575 ?
Sn1 Na3 Sn2 127.24(6) . 3_575 ?
Zn Na3 Na5 159.64(9) 4_576 2_544 ?
Sn1 Na3 Na5 68.41(5) . 2_544 ?
Sn2 Na3 Na5 58.90(5) 3_575 2_544 ?
Zn Na3 Na4 92.49(6) 4_576 4_586 ?
Sn1 Na3 Na4 131.97(8) . 4_586 ?
Sn2 Na3 Na4 58.68(5) 3_575 4_586 ?
Na5 Na3 Na4 94.31(7) 2_544 4_586 ?
Zn Na3 Sn1 46.22(3) 4_576 4_576 ?
Sn1 Na3 Sn1 117.00(6) . 4_576 ?
Sn2 Na3 Sn1 110.26(6) 3_575 4_576 ?
Na5 Na3 Sn1 150.42(8) 2_544 4_576 ?
Na4 Na3 Sn1 59.68(5) 4_586 4_576 ?
Zn Na3 Na2 66.06(5) 4_576 4_576 ?
Sn1 Na3 Na2 62.14(5) . 4_576 ?
Sn2 Na3 Na2 167.22(8) 3_575 4_576 ?
Na5 Na3 Na2 128.87(8) 2_544 4_576 ?
Na4 Na3 Na2 108.82(7) 4_586 4_576 ?
Sn1 Na3 Na2 57.68(5) 4_576 4_576 ?
Zn Na3 Na4 77.03(6) 4_576 3_575 ?
Sn1 Na3 Na4 113.14(7) . 3_575 ?
Sn2 Na3 Na4 59.41(5) 3_575 3_575 ?
Na5 Na3 Na4 82.61(7) 2_544 3_575 ?
Na4 Na3 Na4 108.11(6) 4_586 3_575 ?
Sn1 Na3 Na4 117.07(7) 4_576 3_575 ?
Na2 Na3 Na4 127.97(8) 4_576 3_575 ?
Zn Na3 K2 112.84(6) 4_576 2_655 ?
Sn1 Na3 K2 71.49(4) . 2_655 ?
Sn2 Na3 K2 107.02(6) 3_575 2_655 ?
Na5 Na3 K2 87.30(7) 2_544 2_655 ?
Na4 Na3 K2 62.95(6) 4_586 2_655 ?
Sn1 Na3 K2 68.97(4) 4_576 2_655 ?
Na2 Na3 K2 65.97(5) 4_576 2_655 ?
Na4 Na3 K2 166.05(8) 3_575 2_655 ?
Zn Na3 Na5 53.02(5) 4_576 3_575 ?
Sn1 Na3 Na5 170.35(8) . 3_575 ?
Sn2 Na3 Na5 57.84(5) 3_575 3_575 ?
Na5 Na3 Na5 116.44(8) 2_544 3_575 ?
Na4 Na3 Na5 57.28(6) 4_586 3_575 ?
Sn1 Na3 Na5 63.42(5) 4_576 3_575 ?
Na2 Na3 Na5 114.43(7) 4_576 3_575 ?
Na4 Na3 Na5 60.97(6) 3_575 3_575 ?
K2 Na3 Na5 116.16(7) 2_655 3_575 ?
Zn Na3 K1 68.34(4) 4_576 . ?
Sn1 Na3 K1 60.33(4) . . ?
Sn2 Na3 K1 130.34(7) 3_575 . ?
Na5 Na3 K1 105.15(7) 2_544 . ?
Na4 Na3 K1 160.38(8) 4_586 . ?
Sn1 Na3 K1 101.97(5) 4_576 . ?
Na2 Na3 K1 60.52(5) 4_576 . ?
Na4 Na3 K1 72.64(6) 3_575 . ?
K2 Na3 K1 119.58(6) 2_655 . ?
Na5 Na3 K1 110.02(7) 3_575 . ?
Sn2 Na4 Sn2 125.77(7) 2_554 . ?
Sn2 Na4 Na5 60.88(5) 2_554 2_554 ?
Sn2 Na4 Na5 168.05(8) . 2_554 ?
Sn2 Na4 Sn1 111.56(6) 2_554 1_565 ?
Sn2 Na4 Sn1 114.69(6) . 1_565 ?
Na5 Na4 Sn1 66.60(5) 2_554 1_565 ?
Sn2 Na4 Na3 59.48(5) 2_554 4_585 ?
Sn2 Na4 Na3 126.38(7) . 4_585 ?
Na5 Na4 Na3 65.15(6) 2_554 4_585 ?
Sn1 Na4 Na3 60.39(5) 1_565 4_585 ?
Sn2 Na4 Na3 82.57(6) 2_554 3_575 ?
Sn2 Na4 Na3 58.26(5) . 3_575 ?
Na5 Na4 Na3 116.98(8) 2_554 3_575 ?
Sn1 Na4 Na3 163.65(8) 1_565 3_575 ?
Na3 Na4 Na3 135.96(7) 4_585 3_575 ?
Sn2 Na4 Na5 71.51(6) 2_554 . ?
Sn2 Na4 Na5 57.95(5) . . ?
Na5 Na4 Na5 131.47(8) 2_554 . ?
Sn1 Na4 Na5 128.91(7) 1_565 . ?
Na3 Na4 Na5 83.70(7) 4_585 . ?
Na3 Na4 Na5 62.18(6) 3_575 . ?
Sn2 Na4 Na1 169.77(7) 2_554 1_565 ?
Sn2 Na4 Na1 64.19(4) . 1_565 ?
Na5 Na4 Na1 108.90(7) 2_554 1_565 ?
Sn1 Na4 Na1 61.70(4) 1_565 1_565 ?
Na3 Na4 Na1 118.05(7) 4_585 1_565 ?
Na3 Na4 Na1 103.11(7) 3_575 1_565 ?
Na5 Na4 Na1 118.63(7) . 1_565 ?
Sn2 Na4 K1 169.77(7) 2_554 1_565 ?
Sn2 Na4 K1 64.19(4) . 1_565 ?
Na5 Na4 K1 108.90(7) 2_554 1_565 ?
Sn1 Na4 K1 61.70(4) 1_565 1_565 ?
Na3 Na4 K1 118.05(7) 4_585 1_565 ?
Na3 Na4 K1 103.11(7) 3_575 1_565 ?
Na5 Na4 K1 118.63(7) . 1_565 ?
Na1 Na4 K1 0.00(5) 1_565 1_565 ?
Sn2 Na4 K2 106.25(6) 2_554 3_675 ?
Sn2 Na4 K2 67.86(4) . 3_675 ?
Na5 Na4 K2 121.73(7) 2_554 3_675 ?
Sn1 Na4 K2 68.51(4) 1_565 3_675 ?
Na3 Na4 K2 61.17(5) 4_585 3_675 ?
Na3 Na4 K2 116.68(7) 3_575 3_675 ?
Na5 Na4 K2 62.35(5) . 3_675 ?
Na1 Na4 K2 79.02(5) 1_565 3_675 ?
K1 Na4 K2 79.02(5) 1_565 3_675 ?
Sn2 Na4 Na4 105.71(8) 2_554 3_585 ?
Sn2 Na4 Na4 93.33(7) . 3_585 ?
Na5 Na4 Na4 74.85(7) 2_554 3_585 ?
Sn1 Na4 Na4 99.33(8) 1_565 3_585 ?
Na3 Na4 Na4 139.62(10) 4_585 3_585 ?
Na3 Na4 Na4 67.90(7) 3_575 3_585 ?
Na5 Na4 Na4 129.98(9) . 3_585 ?
Na1 Na4 Na4 69.38(6) 1_565 3_585 ?
K1 Na4 Na4 69.38(6) 1_565 3_585 ?
K2 Na4 Na4 148.04(9) 3_675 3_585 ?
Sn2 Na4 Na3 111.41(6) 2_554 1_565 ?
Sn2 Na4 Na3 119.46(6) . 1_565 ?
Na5 Na4 Na3 51.30(5) 2_554 1_565 ?
Sn1 Na4 Na3 50.04(4) 1_565 1_565 ?
Na3 Na4 Na3 97.37(5) 4_585 1_565 ?
Na3 Na4 Na3 118.16(7) 3_575 1_565 ?
Na5 Na4 Na3 177.05(8) . 1_565 ?
Na1 Na4 Na3 58.45(5) 1_565 1_565 ?
K1 Na4 Na3 58.45(5) 1_565 1_565 ?
K2 Na4 Na3 115.76(6) 3_675 1_565 ?
Na4 Na4 Na3 50.26(6) 3_585 1_565 ?
Zn Na5 Sn2 129.65(7) 2_554 4_585 ?
Zn Na5 Na3 81.74(6) 2_554 2_554 ?
Sn2 Na5 Na3 60.19(5) 4_585 2_554 ?
Zn Na5 Sn2 109.24(6) 2_554 . ?
Sn2 Na5 Sn2 120.72(6) 4_585 . ?
Na3 Na5 Sn2 133.46(8) 2_554 . ?
Zn Na5 Na4 93.65(7) 2_554 2_544 ?
Sn2 Na5 Na4 106.62(7) 4_585 2_544 ?
Na3 Na5 Na4 76.48(7) 2_554 2_544 ?
Sn2 Na5 Na4 58.19(5) . 2_544 ?
Zn Na5 Na5 72.80(7) 2_554 3_584 ?
Sn2 Na5 Na5 72.62(6) 4_585 3_584 ?
Na3 Na5 Na5 85.58(8) 2_554 3_584 ?
Sn2 Na5 Na5 140.93(10) . 3_584 ?
Na4 Na5 Na5 159.02(11) 2_544 3_584 ?
Zn Na5 Na4 75.35(6) 2_554 . ?
Sn2 Na5 Na4 137.32(8) 4_585 . ?
Na3 Na5 Na4 157.09(8) 2_554 . ?
Sn2 Na5 Na4 57.31(5) . . ?
Na4 Na5 Na4 104.91(6) 2_544 . ?
Na5 Na5 Na4 87.44(9) 3_584 . ?
Zn Na5 Na3 54.35(5) 2_554 3_575 ?
Sn2 Na5 Na3 163.84(9) 4_585 3_575 ?
Na3 Na5 Na3 109.13(7) 2_554 3_575 ?
Sn2 Na5 Na3 56.15(4) . 3_575 ?
Na4 Na5 Na3 57.57(6) 2_544 3_575 ?
Na5 Na5 Na3 120.59(10) 3_584 3_575 ?
Na4 Na5 Na3 56.85(6) . 3_575 ?
Zn Na5 Sn1 43.31(3) 2_554 2_554 ?
Sn2 Na5 Sn1 115.01(6) 4_585 2_554 ?
Na3 Na5 Sn1 54.88(5) 2_554 2_554 ?
Sn2 Na5 Sn1 102.00(6) . 2_554 ?
Na4 Na5 Sn1 56.74(5) 2_544 2_554 ?
Na5 Na5 Sn1 103.89(8) 3_584 2_554 ?
Na4 Na5 Sn1 106.15(6) . 2_554 ?
Na3 Na5 Sn1 55.16(4) 3_575 2_554 ?
Zn Na5 K2 128.80(7) 2_554 3_675 ?
Sn2 Na5 K2 80.30(5) 4_585 3_675 ?
Na3 Na5 K2 140.48(7) 2_554 3_675 ?
Sn2 Na5 K2 66.35(4) . 3_675 ?
Na4 Na5 K2 118.83(7) 2_544 3_675 ?
Na5 Na5 K2 82.00(8) 3_584 3_675 ?
Na4 Na5 K2 59.40(5) . 3_675 ?
Na3 Na5 K2 109.50(6) 3_575 3_675 ?
Sn1 Na5 K2 164.56(6) 2_554 3_675 ?
Zn Na5 K1 165.12(8) 2_554 4_575 ?
Sn2 Na5 K1 61.67(4) 4_585 4_575 ?
Na3 Na5 K1 99.66(7) 2_554 4_575 ?
Sn2 Na5 K1 59.16(4) . 4_575 ?
Na4 Na5 K1 72.47(6) 2_544 4_575 ?
Na5 Na5 K1 122.03(9) 3_584 4_575 ?
Na4 Na5 K1 102.55(6) . 4_575 ?
Na3 Na5 K1 111.90(7) 3_575 4_575 ?
Sn1 Na5 K1 126.23(7) 2_554 4_575 ?
K2 Na5 K1 57.82(4) 3_675 4_575 ?
Zn Na5 Na1 165.12(8) 2_554 4_575 ?
Sn2 Na5 Na1 61.67(4) 4_585 4_575 ?
Na3 Na5 Na1 99.66(7) 2_554 4_575 ?
Sn2 Na5 Na1 59.16(4) . 4_575 ?
Na4 Na5 Na1 72.47(6) 2_544 4_575 ?
Na5 Na5 Na1 122.03(9) 3_584 4_575 ?
Na4 Na5 Na1 102.55(6) . 4_575 ?
Na3 Na5 Na1 111.90(7) 3_575 4_575 ?
Sn1 Na5 Na1 126.23(7) 2_554 4_575 ?
K2 Na5 Na1 57.82(4) 3_675 4_575 ?
K1 Na5 Na1 0.00(4) 4_575 4_575 ?

loop_
_geom_bond_atom_site_label_1
_geom_bond_atom_site_label_2
_geom_bond_distance
_geom_bond_site_symmetry_2
_geom_bond_publ_flag
Sn1 Zn 2.5818(6) . ?
Sn1 Na3 3.280(2) . ?
Sn1 Na2 3.317(2) . ?
Sn1 Na4 3.397(2) 1_545 ?
Sn1 Na3 3.422(2) 4_575 ?
Sn1 Na2 3.478(2) 4_576 ?
Sn1 K1 3.6121(13) . ?
Sn1 K2 3.6455(12) . ?
Sn1 Na5 3.729(2) 2_544 ?
Sn1 K1 3.8143(14) 2_655 ?
Sn1 K2 3.9805(13) 3_665 ?
Sn2 Zn 2.5560(6) . ?
Sn2 Na5 3.285(2) 4_586 ?
Sn2 Na4 3.300(2) 2_544 ?
Sn2 Na3 3.328(2) 3_575 ?
Sn2 Na4 3.369(2) . ?
Sn2 Na5 3.393(2) . ?
Sn2 Na2 3.482(2) 3_675 ?
Sn2 K1 3.6344(13) 4_575 ?
Sn2 Na1 3.6344(13) 4_575 ?
Sn2 Na1 3.7283(14) 1_565 ?
Sn2 K1 3.7283(14) 1_565 ?
Sn2 K2 3.9326(13) 3_675 ?
Zn Na5 3.065(2) 2_544 ?
Zn Na3 3.117(2) 4_575 ?
Zn Na2 3.199(2) 3_675 ?
Zn K2 3.4011(13) 2_655 ?
Zn Na2 3.593(2) . ?
Zn K1 3.9548(14) 4_575 ?
K1 Sn2 3.6344(13) 4_576 ?
K1 Na4 3.636(2) 1_545 ?
K1 Na2 3.640(2) 3_665 ?
K1 Na2 3.692(3) 4_576 ?
K1 K2 3.7167(18) 2_645 ?
K1 Sn2 3.7282(14) 1_545 ?
K1 Na2 3.737(2) 2_645 ?
K1 Sn1 3.8142(14) 2_645 ?
K1 Na3 3.843(2) . ?
K1 Na5 3.913(3) 4_576 ?
K1 Zn 3.9548(14) 4_576 ?
K2 Zn 3.4011(13) 2_645 ?
K2 Na3 3.604(3) 2_645 ?
K2 Na4 3.664(2) 3_675 ?
K2 Na1 3.7167(18) 2_655 ?
K2 K1 3.7167(18) 2_655 ?
K2 Na5 3.771(2) 3_675 ?
K2 Na2 3.823(2) . ?
K2 Na2 3.845(3) 3_665 ?
K2 K2 3.912(3) 3_665 ?
K2 Sn2 3.9327(13) 3_675 ?
K2 Sn1 3.9805(13) 3_665 ?
Na2 Zn 3.199(2) 3_675 ?
Na2 Na3 3.454(3) 4_575 ?
Na2 Sn1 3.478(2) 4_575 ?
Na2 Sn2 3.482(2) 3_675 ?
Na2 Na1 3.640(2) 3_665 ?
Na2 K1 3.640(2) 3_665 ?
Na2 Na1 3.692(3) 4_575 ?
Na2 K1 3.692(3) 4_575 ?
Na2 K1 3.737(2) 2_655 ?
Na2 Na1 3.737(2) 2_655 ?
Na3 Zn 3.117(2) 4_576 ?
Na3 Sn2 3.328(2) 3_575 ?
Na3 Na5 3.352(3) 2_544 ?
Na3 Na4 3.406(3) 4_586 ?
Na3 Sn1 3.422(2) 4_576 ?
Na3 Na2 3.454(3) 4_576 ?
Na3 Na4 3.466(3) 3_575 ?
Na3 K2 3.604(3) 2_655 ?
Na3 Na5 3.661(3) 3_575 ?
Na4 Sn2 3.300(2) 2_554 ?
Na4 Na5 3.394(3) 2_554 ?
Na4 Sn1 3.397(2) 1_565 ?
Na4 Na3 3.406(3) 4_585 ?
Na4 Na3 3.466(3) 3_575 ?
Na4 Na5 3.620(3) . ?
Na4 Na1 3.636(2) 1_565 ?
Na4 K1 3.636(2) 1_565 ?
Na4 K2 3.664(2) 3_675 ?
Na4 Na4 3.973(4) 3_585 ?
Na4 Na3 4.176(3) 1_565 ?
Na5 Zn 3.065(2) 2_554 ?
Na5 Sn2 3.285(2) 4_585 ?
Na5 Na3 3.352(3) 2_554 ?
Na5 Na4 3.394(3) 2_544 ?
Na5 Na5 3.549(5) 3_584 ?
Na5 Na3 3.661(3) 3_575 ?
Na5 Sn1 3.729(2) 2_554 ?
Na5 K2 3.771(2) 3_675 ?
Na5 K1 3.913(3) 4_575 ?
Na5 Na1 3.913(3) 4_575 ?
